data_2221219
loop_
_publ_author_name
'Gao, Rong'
'Li, Wen-Hong'
'Liu, Peng'
'Wang, Ping-An'

_publ_section_title
;
 2-Benzyloxy-1-naphthaldehyde
;
_journal_coeditor_code WN2303
_journal_issue 3
_journal_name_full 'Acta Crystallographica Section E'
_journal_page_first o534
_journal_paper_doi 10.1107/S1600536809004486
_journal_volume 65
_journal_year 2009
_chemical_formula_iupac 'C18 H14 O2'
_chemical_formula_moiety 'C18 H14 O2'
_chemical_formula_sum 'C18 H14 O2'
_chemical_formula_weight 262.29
_chemical_melting_point 393.0(10)
_chemical_name_systematic
;
2-Benzyloxy-1-naphthaldehyde
;
_space_group_IT_number 14
_symmetry_cell_setting monoclinic
_symmetry_space_group_name_Hall '-P 2ybc'
_symmetry_space_group_name_H-M 'P 1 21/c 1'
_atom_sites_solution_hydrogens geom
_atom_sites_solution_primary direct
_atom_sites_solution_secondary difmap
_audit_creation_method SHELXL-97
_cell_angle_alpha 90.00
_cell_angle_beta 94.746(11)
_cell_angle_gamma 90.00
_cell_formula_units_Z 4
_cell_length_a 10.427(7)
_cell_length_b 8.128(6)
_cell_length_c 15.787(11)
_cell_measurement_reflns_used 1554
_cell_measurement_temperature 296(2)
_cell_measurement_theta_max 24.32
_cell_measurement_theta_min 2.59
_cell_volume 1333.4(16)
_computing_cell_refinement 'SAINT (Bruker, 2002)'
_computing_data_collection 'SMART(Bruker, 2002)'
_computing_data_reduction 'SAINT (Bruker, 2002)'
_computing_molecular_graphics 'SHELXTL (Sheldrick, 2008)'
_computing_publication_material
;
<i>Mercury</i> (Macrae <i>et al.</i>, 2006) and CAMERON
(Watkin <i>et al.</i>, 1996)
;
_computing_structure_refinement 'SHELXL97 (Sheldrick, 2008)'
_computing_structure_solution 'SHELXS97 (Sheldrick, 2008)'
_diffrn_ambient_temperature 296(2)
_diffrn_measured_fraction_theta_full 0.951
_diffrn_measured_fraction_theta_max 0.951
_diffrn_measurement_device_type 'Bruker SMART APEX CCD area-detector'
_diffrn_measurement_method '\f and \w'
_diffrn_radiation_monochromator graphite
_diffrn_radiation_source 'fine-focus sealed tube'
_diffrn_radiation_type MoK\a
_diffrn_radiation_wavelength 0.71073
_diffrn_reflns_av_R_equivalents 0.0380
_diffrn_reflns_av_sigmaI/netI 0.0511
_diffrn_reflns_limit_h_max 12
_diffrn_reflns_limit_h_min -7
_diffrn_reflns_limit_k_max 6
_diffrn_reflns_limit_k_min -9
_diffrn_reflns_limit_l_max 17
_diffrn_reflns_limit_l_min -18
_diffrn_reflns_number 5088
_diffrn_reflns_theta_full 25.10
_diffrn_reflns_theta_max 25.10
_diffrn_reflns_theta_min 1.96
_exptl_absorpt_coefficient_mu 0.084
_exptl_absorpt_correction_T_max 0.9868
_exptl_absorpt_correction_T_min 0.9681
_exptl_absorpt_correction_type multi-scan
_exptl_absorpt_process_details '(<i>SADABS</i>; Bruker, 2005)'
_exptl_crystal_colour colourless
_exptl_crystal_density_diffrn 1.307
_exptl_crystal_density_method 'not measured'
_exptl_crystal_description block
_exptl_crystal_F_000 552
_exptl_crystal_size_max 0.39
_exptl_crystal_size_mid 0.26
_exptl_crystal_size_min 0.16
_refine_diff_density_max 0.412
_refine_diff_density_min -0.527
_refine_ls_extinction_method none
_refine_ls_goodness_of_fit_ref 1.038
_refine_ls_hydrogen_treatment constr
_refine_ls_matrix_type full
_refine_ls_number_parameters 181
_refine_ls_number_reflns 2262
_refine_ls_number_restraints 0
_refine_ls_restrained_S_all 1.038
_refine_ls_R_factor_all 0.1161
_refine_ls_R_factor_gt 0.0840
_refine_ls_shift/su_max 0.000
_refine_ls_shift/su_mean 0.000
_refine_ls_structure_factor_coef Fsqd
_refine_ls_weighting_details 'calc w=1/[\s^2^(Fo^2^)+(0.18P)^2^+0.612P] where P=(Fo^2^+2Fc^2^)/3'
_refine_ls_weighting_scheme calc
_refine_ls_wR_factor_gt 0.2401
_refine_ls_wR_factor_ref 0.2850
_reflns_number_gt 1354
_reflns_number_total 2262
_reflns_threshold_expression I>2\s(I)
_cod_data_source_file wn2303.cif
_cod_data_source_block I
_cod_depositor_comments
;
The following automatic conversions were performed:
'_symmetry_cell_setting' value 'Monoclinic' changed to 'monoclinic'
according to '/home/saulius/struct/CIF-dictionaries/cif_core.dic'
dictionary named 'cif_core.dic' version 2.4.1 from 2010-06-29.

Automatic conversion script
Id: cif_fix_enum 1527 2010-12-29 10:47:43Z saulius 

The following automatic conversions were performed:

'_symmetry_cell_setting' value 'Monoclinic' changed to 'monoclinic'
according to /home/saulius/struct/CIF-dictionaries/cif_core.dic
dictionary named 'cif_core.dic' version 2.4.1 from 2010-06-29.

Automatic conversion script
Id: cif_fix_values 1715 2011-07-08 13:25:40Z adriana 
;
_cod_original_cell_volume 1333.3(16)
_cod_original_sg_symbol_H-M 'P 21/c'
_cod_database_code 2221219
_cod_database_fobs_code 2221219

loop_
_symmetry_equiv_pos_as_xyz
'x, y, z'
'-x, y+1/2, -z+1/2'
'-x, -y, -z'
'x, -y-1/2, z-1/2'

loop_
_atom_site_type_symbol
_atom_site_label
_atom_site_fract_x
_atom_site_fract_y
_atom_site_fract_z
_atom_site_U_iso_or_equiv
_atom_site_adp_type
_atom_site_calc_flag
_atom_site_refinement_flags
_atom_site_occupancy
_atom_site_disorder_assembly
_atom_site_disorder_group
O O1 0.6120(3) 0.2057(4) 0.65206(15) 0.0658(10) Uani d . 1 . .
O O2 0.6321(2) 0.1063(4) 0.41483(14) 0.0531(8) Uani d . 1 . .
C C1 0.4002(3) 0.3376(5) 0.5290(2) 0.0411(9) Uani d . 1 . .
C C2 0.3808(4) 0.4033(5) 0.6101(2) 0.0518(11) Uani d . 1 . .
H H2 0.4423 0.3837 0.6551 0.062 Uiso calc R 1 . .
C C3 0.2749(4) 0.4942(6) 0.6241(3) 0.0630(12) Uani d . 1 . .
H H3 0.2641 0.5335 0.6784 0.076 Uiso calc R 1 . .
C C4 0.1821(4) 0.5289(7) 0.5572(3) 0.0716(14) Uani d . 1 . .
H H4 0.1103 0.5918 0.5671 0.086 Uiso calc R 1 . .
C C5 0.1967(4) 0.4710(5) 0.4783(3) 0.0577(11) Uani d . 1 . .
H H5 0.1349 0.4952 0.4343 0.069 Uiso calc R 1 . .
C C6 0.3053(3) 0.3737(6) 0.4616(2) 0.0504(11) Uani d . 1 . .
C C7 0.3228(3) 0.3153(5) 0.3794(2) 0.0523(11) Uani d . 1 . .
H H7 0.2608 0.3395 0.3354 0.063 Uiso calc R 1 . .
C C8 0.4275(3) 0.2244(6) 0.3622(2) 0.0539(11) Uani d . 1 . .
H H8 0.4354 0.1851 0.3075 0.065 Uiso calc R 1 . .
C C9 0.5238(3) 0.1904(5) 0.4280(2) 0.0431(10) Uani d . 1 . .
C C10 0.5100(3) 0.2424(5) 0.5110(2) 0.0392(9) Uani d . 1 . .
C C11 0.6122(3) 0.1927(6) 0.5756(2) 0.0514(11) Uani d . 1 . .
H H11 0.6853 0.1459 0.5556 0.062 Uiso calc R 1 . .
C C12 0.6621(3) 0.0652(6) 0.3305(2) 0.0575(12) Uani d . 1 . .
H H12A 0.6381 0.1548 0.2918 0.069 Uiso calc R 1 . .
H H12B 0.6154 -0.0326 0.3108 0.069 Uiso calc R 1 . .
C C13 0.8049(3) 0.0350(5) 0.3337(2) 0.0468(10) Uani d . 1 . .
C C14 0.8757(4) 0.1189(6) 0.2765(2) 0.0571(12) Uani d . 1 . .
H H14 0.8348 0.1902 0.2368 0.069 Uiso calc R 1 . .
C C15 1.0079(4) 0.0954(7) 0.2792(3) 0.0713(15) Uani d . 1 . .
H H15 1.0549 0.1484 0.2397 0.086 Uiso calc R 1 . .
C C16 1.0699(4) -0.0047(6) 0.3390(3) 0.0635(13) Uani d . 1 . .
H H16 1.1589 -0.0163 0.3412 0.076 Uiso calc R 1 . .
C C17 1.0006(4) -0.0884(6) 0.3960(3) 0.0630(12) Uani d . 1 . .
H H17 1.0423 -0.1582 0.4360 0.076 Uiso calc R 1 . .
C C18 0.8681(4) -0.0675(6) 0.3932(2) 0.0579(12) Uani d . 1 . .
H H18 0.8214 -0.1232 0.4319 0.069 Uiso calc R 1 . .

loop_
_atom_site_aniso_label
_atom_site_aniso_U_11
_atom_site_aniso_U_22
_atom_site_aniso_U_33
_atom_site_aniso_U_12
_atom_site_aniso_U_13
_atom_site_aniso_U_23
O1 0.0596(17) 0.099(3) 0.0374(14) 0.0078(16) -0.0065(11) -0.0031(14)
O2 0.0498(15) 0.075(2) 0.0352(13) 0.0178(14) 0.0062(10) -0.0012(12)
C1 0.0352(18) 0.047(3) 0.0415(17) -0.0085(16) 0.0054(14) 0.0049(17)
C2 0.045(2) 0.062(3) 0.050(2) -0.003(2) 0.0112(16) -0.0008(19)
C3 0.058(2) 0.066(3) 0.068(3) -0.003(2) 0.023(2) -0.001(2)
C4 0.046(2) 0.082(4) 0.090(3) 0.008(2) 0.024(2) 0.003(3)
C5 0.043(2) 0.056(3) 0.075(3) -0.0013(19) 0.0041(18) 0.008(2)
C6 0.0307(17) 0.068(3) 0.052(2) -0.0035(17) 0.0040(15) 0.011(2)
C7 0.040(2) 0.067(3) 0.047(2) -0.0013(19) -0.0074(15) 0.010(2)
C8 0.045(2) 0.082(3) 0.0340(18) -0.002(2) -0.0007(15) 0.0032(18)
C9 0.0345(17) 0.055(3) 0.0393(18) -0.0040(17) 0.0035(13) 0.0078(17)
C10 0.0328(17) 0.047(2) 0.0373(17) -0.0047(15) 0.0012(13) 0.0028(16)
C11 0.0386(19) 0.076(3) 0.0386(19) 0.0002(19) -0.0005(14) 0.0038(19)
C12 0.043(2) 0.096(4) 0.0337(17) -0.003(2) 0.0069(14) -0.004(2)
C13 0.0395(18) 0.066(3) 0.0355(16) -0.0014(18) 0.0055(14) -0.0021(18)
C14 0.045(2) 0.081(4) 0.047(2) 0.005(2) 0.0070(16) 0.015(2)
C15 0.044(2) 0.107(4) 0.064(3) 0.003(2) 0.0155(19) 0.017(3)
C16 0.043(2) 0.087(4) 0.061(2) 0.010(2) 0.0049(18) 0.002(2)
C17 0.056(2) 0.075(3) 0.057(2) 0.015(2) -0.0031(18) 0.008(2)
C18 0.054(2) 0.071(3) 0.050(2) -0.002(2) 0.0091(17) 0.010(2)

loop_
_atom_type_symbol
_atom_type_description
_atom_type_scat_dispersion_real
_atom_type_scat_dispersion_imag
_atom_type_scat_source
C C 0.0033 0.0016 'International Tables Vol C Tables 4.2.6.8 and 6.1.1.4'
H H 0.0000 0.0000 'International Tables Vol C Tables 4.2.6.8 and 6.1.1.4'
O O 0.0106 0.0060 'International Tables Vol C Tables 4.2.6.8 and 6.1.1.4'

loop_
_geom_angle_atom_site_label_1
_geom_angle_atom_site_label_2
_geom_angle_atom_site_label_3
_geom_angle_site_symmetry_1
_geom_angle_site_symmetry_3
_geom_angle
_geom_angle_publ_flag
C9 O2 C12 . . 120.7(3) ?
C2 C1 C6 . . 117.1(3) ?
C2 C1 C10 . . 124.1(3) ?
C6 C1 C10 . . 118.8(3) ?
C3 C2 C1 . . 121.9(4) ?
C3 C2 H2 . . 119.0 ?
C1 C2 H2 . . 119.0 ?
C2 C3 C4 . . 120.4(4) ?
C2 C3 H3 . . 119.8 ?
C4 C3 H3 . . 119.8 ?
C5 C4 C3 . . 120.1(4) ?
C5 C4 H4 . . 120.0 ?
C3 C4 H4 . . 120.0 ?
C4 C5 C6 . . 121.1(4) ?
C4 C5 H5 . . 119.5 ?
C6 C5 H5 . . 119.5 ?
C7 C6 C1 . . 119.0(3) ?
C7 C6 C5 . . 121.6(3) ?
C1 C6 C5 . . 119.4(4) ?
C8 C7 C6 . . 122.2(3) ?
C8 C7 H7 . . 118.9 ?
C6 C7 H7 . . 118.9 ?
C7 C8 C9 . . 119.4(3) ?
C7 C8 H8 . . 120.3 ?
C9 C8 H8 . . 120.3 ?
O2 C9 C10 . . 116.8(3) ?
O2 C9 C8 . . 122.5(3) ?
C10 C9 C8 . . 120.6(3) ?
C9 C10 C1 . . 119.9(3) ?
C9 C10 C11 . . 116.3(3) ?
C1 C10 C11 . . 123.8(3) ?
O1 C11 C10 . . 127.3(4) ?
O1 C11 H11 . . 116.3 ?
C10 C11 H11 . . 116.3 ?
O2 C12 C13 . . 107.3(3) ?
O2 C12 H12A . . 110.2 ?
C13 C12 H12A . . 110.2 ?
O2 C12 H12B . . 110.2 ?
C13 C12 H12B . . 110.2 ?
H12A C12 H12B . . 108.5 ?
C18 C13 C14 . . 119.2(3) ?
C18 C13 C12 . . 122.4(3) ?
C14 C13 C12 . . 118.3(3) ?
C15 C14 C13 . . 119.4(4) ?
C15 C14 H14 . . 120.3 ?
C13 C14 H14 . . 120.3 ?
C16 C15 C14 . . 121.0(4) ?
C16 C15 H15 . . 119.5 ?
C14 C15 H15 . . 119.5 ?
C15 C16 C17 . . 120.0(4) ?
C15 C16 H16 . . 120.0 ?
C17 C16 H16 . . 120.0 ?
C16 C17 C18 . . 119.5(4) ?
C16 C17 H17 . . 120.2 ?
C18 C17 H17 . . 120.2 ?
C13 C18 C17 . . 120.8(4) ?
C13 C18 H18 . . 119.6 ?
C17 C18 H18 . . 119.6 ?

loop_
_geom_bond_atom_site_label_1
_geom_bond_atom_site_label_2
_geom_bond_site_symmetry_2
_geom_bond_distance
_geom_bond_publ_flag
O1 C11 . 1.211(4) ?
O2 C9 . 1.351(4) ?
O2 C12 . 1.433(4) ?
C1 C2 . 1.417(5) ?
C1 C6 . 1.422(5) ?
C1 C10 . 1.430(5) ?
C2 C3 . 1.362(6) ?
C2 H2 . 0.9300 ?
C3 C4 . 1.400(6) ?
C3 H3 . 0.9300 ?
C4 C5 . 1.351(6) ?
C4 H4 . 0.9300 ?
C5 C6 . 1.424(5) ?
C5 H5 . 0.9300 ?
C6 C7 . 1.407(5) ?
C7 C8 . 1.365(5) ?
C7 H7 . 0.9300 ?
C8 C9 . 1.412(5) ?
C8 H8 . 0.9300 ?
C9 C10 . 1.395(5) ?
C10 C11 . 1.471(5) ?
C11 H11 . 0.9300 ?
C12 C13 . 1.506(5) ?
C12 H12A . 0.9700 ?
C12 H12B . 0.9700 ?
C13 C18 . 1.382(6) ?
C13 C14 . 1.391(5) ?
C14 C15 . 1.389(5) ?
C14 H14 . 0.9300 ?
C15 C16 . 1.367(6) ?
C15 H15 . 0.9300 ?
C16 C17 . 1.380(6) ?
C16 H16 . 0.9300 ?
C17 C18 . 1.389(5) ?
C17 H17 . 0.9300 ?
C18 H18 . 0.9300 ?

loop_
_geom_hbond_atom_site_label_D
_geom_hbond_atom_site_label_H
_geom_hbond_atom_site_label_A
_geom_hbond_site_symmetry_A
_geom_hbond_distance_DH
_geom_hbond_distance_HA
_geom_hbond_distance_DA
_geom_hbond_angle_DHA
C12 H12A O1 4_565 0.97 2.48 3.381(4) 155.4
C14 H14 O1 4_565 0.93 2.72 3.544(5) 148.3

loop_
_geom_torsion_atom_site_label_1
_geom_torsion_atom_site_label_2
_geom_torsion_atom_site_label_3
_geom_torsion_atom_site_label_4
_geom_torsion_site_symmetry_1
_geom_torsion_site_symmetry_2
_geom_torsion_site_symmetry_3
_geom_torsion_site_symmetry_4
_geom_torsion
_geom_torsion_publ_flag
C6 C1 C2 C3 . . . . 1.4(6) ?
C10 C1 C2 C3 . . . . 179.6(4) ?
C1 C2 C3 C4 . . . . -1.4(7) ?
C2 C3 C4 C5 . . . . 0.5(7) ?
C3 C4 C5 C6 . . . . 0.4(7) ?
C2 C1 C6 C7 . . . . 178.0(4) ?
C10 C1 C6 C7 . . . . -0.2(6) ?
C2 C1 C6 C5 . . . . -0.5(5) ?
C10 C1 C6 C5 . . . . -178.8(3) ?
C4 C5 C6 C7 . . . . -178.8(4) ?
C4 C5 C6 C1 . . . . -0.3(6) ?
C1 C6 C7 C8 . . . . 0.3(6) ?
C5 C6 C7 C8 . . . . 178.8(4) ?
C6 C7 C8 C9 . . . . -1.6(6) ?
C12 O2 C9 C10 . . . . -172.4(3) ?
C12 O2 C9 C8 . . . . 8.1(6) ?
C7 C8 C9 O2 . . . . -177.6(4) ?
C7 C8 C9 C10 . . . . 2.9(6) ?
O2 C9 C10 C1 . . . . 177.6(3) ?
C8 C9 C10 C1 . . . . -2.8(6) ?
O2 C9 C10 C11 . . . . -2.9(5) ?
C8 C9 C10 C11 . . . . 176.6(4) ?
C2 C1 C10 C9 . . . . -176.6(4) ?
C6 C1 C10 C9 . . . . 1.5(5) ?
C2 C1 C10 C11 . . . . 4.0(6) ?
C6 C1 C10 C11 . . . . -177.9(3) ?
C9 C10 C11 O1 . . . . -169.9(4) ?
C1 C10 C11 O1 . . . . 9.6(7) ?
C9 O2 C12 C13 . . . . 158.2(3) ?
O2 C12 C13 C18 . . . . 49.5(6) ?
O2 C12 C13 C14 . . . . -127.9(4) ?
C18 C13 C14 C15 . . . . 1.4(6) ?
C12 C13 C14 C15 . . . . 178.8(4) ?
C13 C14 C15 C16 . . . . -2.2(7) ?
C14 C15 C16 C17 . . . . 2.2(8) ?
C15 C16 C17 C18 . . . . -1.3(7) ?
C14 C13 C18 C17 . . . . -0.6(7) ?
C12 C13 C18 C17 . . . . -177.9(4) ?
C16 C17 C18 C13 . . . . 0.5(7) ?

loop_
_cod_related_entry_id
_cod_related_entry_database
_cod_related_entry_code
1 ChemSpider 642637
